data_2107488
loop_
_publ_author_name
'Hejny, Clivia'
'Kahlenberg, Volker'
'Eberhard, Tim'
'Kr\"uger, Hannes'

_publ_section_title
;
 Melilite-like modulation and temperature-dependent evolution in the
 framework structure of K~2~Sc[Si~2~O~6~]F
;
_journal_coeditor_code DK5040
_journal_issue 2
_journal_name_full 'Acta Crystallographica Section B'
_journal_page_first 209
_journal_page_last 222
_journal_paper_doi 10.1107/S2052520615024865
_journal_volume 72
_journal_year 2016
_chemical_formula_sum 'F K2 O6 Sc Si2'
_chemical_formula_weight 294.3
_chemical_name_systematic ' ?'
_space_group_IT_number 136
_symmetry_cell_setting tetragonal
_symmetry_Int_Tables_number 136
_symmetry_space_group_name_Hall '-P 4n 2n'
_symmetry_space_group_name_H-M 'P 42/m n m'
_cell_angle_alpha 90
_cell_angle_beta 90
_cell_angle_gamma 90
_cell_formula_units_Z 4
_cell_length_a 8.9939(5)
_cell_length_b 8.9939(5)
_cell_length_c 8.2758(7)
_cell_measurement_temperature 293
_cell_volume 669.43(8)
_diffrn_ambient_temperature 293
_diffrn_measured_fraction_theta_full 0.98
_diffrn_measured_fraction_theta_max 0.98
_diffrn_measurement_device 'four-circle diffractometer'
_diffrn_measurement_device_type 'IPDS Stoe'
_diffrn_measurement_method '??integration method??'
_diffrn_radiation_monochromator graphite
_diffrn_radiation_probe x-ray
_diffrn_radiation_source 'X-ray tube'
_diffrn_radiation_type 'Mo K\a'
_diffrn_radiation_wavelength 0.71069
_diffrn_reflns_av_R_equivalents 0.0527
_diffrn_reflns_av_unetI/netI 0.0018
_diffrn_reflns_limit_h_max 11
_diffrn_reflns_limit_h_min -11
_diffrn_reflns_limit_k_max 11
_diffrn_reflns_limit_k_min -11
_diffrn_reflns_limit_l_max 10
_diffrn_reflns_limit_l_min -10
_diffrn_reflns_number 4724
_diffrn_reflns_theta_full 26.72
_diffrn_reflns_theta_max 26.72
_diffrn_reflns_theta_min 3.2
_exptl_absorpt_coefficient_mu 2.705
_exptl_crystal_density_diffrn 2.9202
_exptl_crystal_F_000 576
_refine_diff_density_max 0.40
_refine_diff_density_min -0.89
_refine_ls_extinction_method none
_refine_ls_goodness_of_fit_gt 3.61
_refine_ls_goodness_of_fit_ref 3.59
_refine_ls_number_constraints 0
_refine_ls_number_parameters 38
_refine_ls_number_reflns 406
_refine_ls_number_restraints 0
_refine_ls_R_factor_all 0.0265
_refine_ls_R_factor_gt 0.0262
_refine_ls_shift/su_max 0.0184
_refine_ls_shift/su_mean 0.0065
_refine_ls_structure_factor_coef F
_refine_ls_weighting_details w=1/(\s^2^(F)+0.0001F^2^)
_refine_ls_weighting_scheme sigma
_refine_ls_wR_factor_gt 0.0380
_refine_ls_wR_factor_ref 0.0381
_reflns_number_gt 401
_reflns_number_total 406
_reflns_threshold_expression I>3\s(I)
_cod_data_source_file dk5040sup1.cif
_cod_data_source_block II_473K
_cod_depositor_comments
;
The following automatic conversions were performed:

'_diffrn_radiation_probe' value 'X-ray' changed to 'x-ray' according
to
/usr/data/users/saulius/crontab/automatic-downloads/rss-feeds/IUCr/lib/dictionaries/cif_core.dic
dictionary named 'cif_core.dic' version 2.4.2 from 2011-04-26.

Automatic conversion script
Id: cif_fix_values 4268 2015-11-12 08:31:59Z antanas 
;
_cod_original_sg_symbol_Hall '-P 4n;-2n'
_cod_original_sg_symbol_H-M 'P 42/m 21/n 2/m'
_cod_original_formula_sum 'F1 K2 O6 Sc1 Si2'
_cod_database_code 2107488

loop_
_space_group_symop_id
_space_group_symop_operation_xyz
1 x,y,z
2 -x,-y,z
3 -y+1/2,x+1/2,z+1/2
4 y+1/2,-x+1/2,z+1/2
5 -x+1/2,y+1/2,-z+1/2
6 x+1/2,-y+1/2,-z+1/2
7 y,x,-z
8 -y,-x,-z
9 -x,-y,-z
10 x,y,-z
11 y+1/2,-x+1/2,-z+1/2
12 -y+1/2,x+1/2,-z+1/2
13 x+1/2,-y+1/2,z+1/2
14 -x+1/2,y+1/2,z+1/2
15 -y,-x,z
16 y,x,z

loop_
_atom_site_label
_atom_site_type_symbol
_atom_site_fract_x
_atom_site_fract_y
_atom_site_fract_z
_atom_site_adp_type
_atom_site_U_iso_or_equiv
_atom_site_site_symmetry_multiplicity
_atom_site_occupancy
_atom_site_calc_flag
Sc1 Sc 0.5 0 0.25 Uani 0.0098(2) 4 1 d
Si Si 0.12240(5) 0.12240(5) 0.19636(6) Uani 0.01029(19) 8 1 d
K1 K 0.79357(6) 0.20643(6) 0 Uani 0.0300(2) 4 1 d
K2 K 0.34265(7) 0.34265(7) 0 Uani 0.0415(3) 4 1 d
O2bz O 0.1163(2) 0.1163(2) 0 Uani 0.0292(6) 4 1 d
Obxx O 0 0 0.2592(3) Uani 0.0241(7) 4 1 d
F F 0.5 0 0.5 Uani 0.0281(8) 4 1 d
Ot O 0.07257(17) 0.28140(13) 0.25854(15) Uani 0.0255(4) 16 1 d

loop_
_atom_site_aniso_label
_atom_site_aniso_type_symbol
_atom_site_aniso_U_11
_atom_site_aniso_U_22
_atom_site_aniso_U_33
_atom_site_aniso_U_12
_atom_site_aniso_U_13
_atom_site_aniso_U_23
Sc1 Sc 0.0112(3) 0.0112(3) 0.0070(4) 0 0 0
Si Si 0.0113(3) 0.0113(3) 0.0083(4) 0.0002(2) -0.00030(13) -0.00030(13)
K1 K 0.0344(4) 0.0344(4) 0.0211(4) 0.0133(4) 0 0
K2 K 0.0501(5) 0.0501(5) 0.0243(5) -0.0311(5) 0 0
O2bz O 0.0398(10) 0.0398(10) 0.0079(11) -0.0147(12) 0 0
Obxx O 0.0287(11) 0.0287(11) 0.0148(13) -0.0147(10) 0 0
F F 0.0341(14) 0.0424(15) 0.0079(11) 0.0047(9) 0 0
Ot O 0.0348(7) 0.0140(6) 0.0277(8) 0.0066(5) -0.0022(6) -0.0042(4)

loop_
_atom_type_symbol
_atom_type_scat_dispersion_real
_atom_type_scat_dispersion_imag
_atom_type_scat_source
F 0.0171 0.0103 'International Tables Vol C tables 4.2.6.8 and 6.1.1.1'
K 0.2009 0.2494 'International Tables Vol C tables 4.2.6.8 and 6.1.1.1'
O 0.0106 0.0060 'International Tables Vol C tables 4.2.6.8 and 6.1.1.1'
Sc 0.2519 0.3716 'International Tables Vol C tables 4.2.6.8 and 6.1.1.1'
Si 0.0817 0.0704 'International Tables Vol C tables 4.2.6.8 and 6.1.1.1'

loop_
_geom_angle_atom_site_label_1
_geom_angle_atom_site_label_2
_geom_angle_atom_site_label_3
_geom_angle_site_symmetry_1
_geom_angle_site_symmetry_3
_geom_angle
F Sc1 F . 3_544 180.0(5)
F Sc1 Ot . 5_545 91.95(3)
F Sc1 Ot . 6_555 91.95(3)
F Sc1 Ot . 15_655 88.05(3)
F Sc1 Ot . 16_555 88.05(3)
F Sc1 Ot 3_544 5_545 88.05(3)
F Sc1 Ot 3_544 6_555 88.05(3)
F Sc1 Ot 3_544 15_655 91.95(3)
F Sc1 Ot 3_544 16_555 91.95(3)
Ot Sc1 Ot 5_545 6_555 176.09(5)
Ot Sc1 Ot 5_545 15_655 90.07(6)
Ot Sc1 Ot 5_545 16_555 90.07(6)
Ot Sc1 Ot 6_555 15_655 90.07(6)
Ot Sc1 Ot 6_555 16_555 90.07(6)
Ot Sc1 Ot 15_655 16_555 176.09(5)
O2bz Si Obxx . . 105.74(10)
O2bz Si Ot . . 110.20(8)
O2bz Si Ot . 16_555 110.20(8)
Obxx Si Ot . . 108.23(7)
Obxx Si Ot . 16_555 108.23(7)
Ot Si Ot . 16_555 113.89(8)
Ot K1 Ot 4_554 6_555 116.57(4)
Ot K1 Ot 4_554 11_555 90.22(4)
Ot K1 Ot 4_554 13_554 56.18(4)
Ot K1 Ot 6_555 11_555 56.18(4)
Ot K1 Ot 6_555 13_554 90.22(4)
Ot K1 Ot 11_555 13_554 116.57(4)
O2bz K2 Obxx . 3_554 135.12(3)
O2bz K2 Obxx . 5_555 135.12(3)
Obxx K2 Obxx 3_554 5_555 89.76(5)

loop_
_geom_bond_atom_site_label_1
_geom_bond_atom_site_label_2
_geom_bond_site_symmetry_2
_geom_bond_distance
Sc1 F . 2.0689(3)
Sc1 F 3_544 2.0689(3)
Sc1 Ot 5_545 2.0728(13)
Sc1 Ot 6_555 2.0728(13)
Sc1 Ot 15_655 2.0728(13)
Sc1 Ot 16_555 2.0728(13)
Si O2bz . 1.6269(6)
Si Obxx . 1.6413(8)
Si Ot . 1.5845(13)
Si Ot 16_555 1.5845(13)
K1 Ot 4_554 2.8206(15)
K1 Ot 6_555 2.8206(15)
K1 Ot 11_555 2.8206(15)
K1 Ot 13_554 2.8206(15)
K2 O2bz . 2.8788(19)
K2 Obxx 3_554 2.8245(17)
K2 Obxx 5_555 2.8245(17)
